data_1565197
loop_
_publ_author_name
'Choopani Jouybari, Hosna'
'Alizadeh, Robabeh'
'Banisaeed, Hoda'
'Amani, Vahid'

_publ_section_title
;
 Synthesis, luminescence studies and structural characterization of new
 Co(II) and Cu(II) complexes based on phenanthridine as a ligand
;
_journal_name_full 'Inorganica Chimica Acta'
_journal_page_first 119553
_journal_paper_doi 10.1016/j.ica.2020.119553
_journal_volume 506
_journal_year 2020
_chemical_formula_sum 'C34 H30 Cu2 N2 O8'
_chemical_formula_weight 721.70
_space_group_IT_number 2
_space_group_name_Hall '-P 1'
_space_group_name_H-M_alt 'P -1'
_symmetry_cell_setting triclinic
_symmetry_space_group_name_H-M 'P -1'
_atom_sites_solution_hydrogens geom
_atom_sites_solution_primary direct
_atom_sites_solution_secondary difmap
_audit_creation_method SHELXL-97
_cell_angle_alpha 75.611(12)
_cell_angle_beta 73.896(12)
_cell_angle_gamma 83.263(13)
_cell_formula_units_Z 1
_cell_length_a 8.0377(13)
_cell_length_b 8.8133(14)
_cell_length_c 11.8435(16)
_cell_measurement_reflns_used 7027
_cell_measurement_temperature 298(2)
_cell_measurement_theta_max 27.00
_cell_measurement_theta_min 2.39
_cell_volume 779.7(2)
_computing_cell_refinement 'X-Area 1.31 (Stoe & Cie GmbH, 2005)'
_computing_data_collection 'X-Area 1.31 (Stoe & Cie GmbH, 2005)'
_computing_data_reduction 'X-Area 1.31 (Stoe & Cie GmbH, 2005)'
_computing_molecular_graphics 'ORTEP-3 for Windows (Farrugia, 1997)'
_computing_publication_material 'WinGX (Farrugia, 1999)'
_computing_structure_refinement 'SHELXL-97 (Sheldrick, 1997)'
_computing_structure_solution 'SHELXS-97 (Sheldrick, 1990)'
_diffrn_ambient_temperature 298(2)
_diffrn_detector_area_resol_mean '0.15 mm'
_diffrn_measured_fraction_theta_full 0.997
_diffrn_measured_fraction_theta_max 0.997
_diffrn_measurement_device_type 'STOE IPDS II'
_diffrn_measurement_method 'rotation method'
_diffrn_radiation_monochromator graphite
_diffrn_radiation_source 'fine-focus sealed tube'
_diffrn_radiation_type MoK\a
_diffrn_radiation_wavelength 0.71073
_diffrn_reflns_av_R_equivalents 0.1640
_diffrn_reflns_av_sigmaI/netI 0.1890
_diffrn_reflns_limit_h_max 10
_diffrn_reflns_limit_h_min -10
_diffrn_reflns_limit_k_max 11
_diffrn_reflns_limit_k_min -11
_diffrn_reflns_limit_l_max 15
_diffrn_reflns_limit_l_min -15
_diffrn_reflns_number 7027
_diffrn_reflns_theta_full 27.00
_diffrn_reflns_theta_max 27.00
_diffrn_reflns_theta_min 2.39
_diffrn_standards_number 0
_exptl_absorpt_coefficient_mu 1.420
_exptl_absorpt_correction_T_max 0.3951
_exptl_absorpt_correction_T_min 0.2152
_exptl_absorpt_correction_type numerical
_exptl_absorpt_process_details 'shape of crystal determined optically'
_exptl_crystal_colour Green
_exptl_crystal_density_diffrn 1.537
_exptl_crystal_density_method 'not measured'
_exptl_crystal_description Block
_exptl_crystal_F_000 370
_exptl_crystal_size_max 0.30
_exptl_crystal_size_mid 0.15
_exptl_crystal_size_min 0.14
_refine_diff_density_max 1.082
_refine_diff_density_min -0.623
_refine_diff_density_rms 0.137
_refine_ls_extinction_method none
_refine_ls_goodness_of_fit_ref 0.860
_refine_ls_hydrogen_treatment mixed
_refine_ls_matrix_type full
_refine_ls_number_parameters 208
_refine_ls_number_reflns 3399
_refine_ls_number_restraints 0
_refine_ls_restrained_S_all 0.860
_refine_ls_R_factor_all 0.1513
_refine_ls_R_factor_gt 0.0814
_refine_ls_shift/su_max 0.003
_refine_ls_shift/su_mean 0.001
_refine_ls_structure_factor_coef Fsqd
_refine_ls_weighting_details 'calc w=1/[\s^2^(Fo^2^)+(0.1006P)^2^+0.0000P] where P=(Fo^2^+2Fc^2^)/3'
_refine_ls_weighting_scheme calc
_refine_ls_wR_factor_gt 0.1896
_refine_ls_wR_factor_ref 0.2159
_reflns_number_gt 1660
_reflns_number_total 3399
_reflns_threshold_expression >2sigma(I)
_cod_data_source_file ICA-2020-506-119553.cif
_cod_data_source_block new
_cod_depositor_comments
;
The following automatic conversions were performed:

data item '_symmetry_cell_setting' value 'Triclinic' was changed to
'triclinic' in accordance with the built-in table derived from the
CIF Core dictionary named 'cif_core.dic' version 2.4.5 last updated
on 2014-11-21.

Automatic conversion script
Id: cif_fix_values 8738 2021-04-28 16:35:53Z antanas 
;
_cod_original_sg_symbol_H-M P-1
_cod_database_code 1565197

loop_
_symmetry_equiv_pos_as_xyz
'x, y, z'
'-x, -y, -z'

loop_
_atom_site_label
_atom_site_type_symbol
_atom_site_fract_x
_atom_site_fract_y
_atom_site_fract_z
_atom_site_U_iso_or_equiv
_atom_site_adp_type
_atom_site_occupancy
_atom_site_symmetry_multiplicity
_atom_site_calc_flag
_atom_site_refinement_flags
_atom_site_disorder_assembly
_atom_site_disorder_group
C1 C 0.2740(11) -0.1514(10) 0.3659(6) 0.058(2) Uani 1 1 d . . .
H1 H 0.2770 -0.2218 0.3183 0.070 Uiso 1 1 calc R . .
C2 C 0.1849(9) -0.1948(9) 0.4893(6) 0.0492(17) Uani 1 1 d . . .
C3 C 0.1044(10) -0.3397(10) 0.5365(7) 0.061(2) Uani 1 1 d . . .
H3 H 0.1125 -0.4094 0.4875 0.073 Uiso 1 1 calc R . .
C4 C 0.0146(12) -0.3757(11) 0.6551(7) 0.075(3) Uani 1 1 d . . .
H4 H -0.0407 -0.4697 0.6864 0.090 Uiso 1 1 calc R . .
C5 C 0.0047(12) -0.2753(12) 0.7286(8) 0.075(3) Uani 1 1 d . . .
H5 H -0.0584 -0.3010 0.8089 0.091 Uiso 1 1 calc R . .
C6 C 0.0869(11) -0.1382(11) 0.6847(7) 0.067(2) Uani 1 1 d . . .
H6 H 0.0821 -0.0729 0.7364 0.080 Uiso 1 1 calc R . .
C7 C 0.1781(9) -0.0932(9) 0.5639(6) 0.0505(18) Uani 1 1 d . . .
C8 C 0.2687(9) 0.0521(8) 0.5103(6) 0.0466(17) Uani 1 1 d . . .
C9 C 0.2755(11) 0.1620(11) 0.5765(7) 0.064(2) Uani 1 1 d . . .
H9 H 0.2205 0.1438 0.6585 0.077 Uiso 1 1 calc R . .
C10 C 0.3627(12) 0.2955(12) 0.5207(9) 0.074(2) Uani 1 1 d . . .
H10 H 0.3726 0.3643 0.5664 0.088 Uiso 1 1 calc R . .
C11 C 0.4372(11) 0.3308(10) 0.3969(8) 0.070(2) Uani 1 1 d . . .
H11 H 0.4901 0.4251 0.3592 0.084 Uiso 1 1 calc R . .
C12 C 0.4311(10) 0.2222(10) 0.3301(7) 0.063(2) Uani 1 1 d . . .
H12 H 0.4829 0.2432 0.2475 0.076 Uiso 1 1 calc R . .
C13 C 0.3494(9) 0.0853(8) 0.3853(6) 0.0470(17) Uani 1 1 d . . .
C14 C 0.6960(13) -0.4456(9) 0.0820(9) 0.080(3) Uani 1 1 d . . .
H14A H 0.6056 -0.5095 0.1371 0.096 Uiso 1 1 calc R . .
H14B H 0.7902 -0.4508 0.1182 0.096 Uiso 1 1 calc R . .
H14C H 0.7365 -0.4830 0.0090 0.096 Uiso 1 1 calc R . .
C15 C 0.6258(9) -0.2766(9) 0.0528(7) 0.0527(18) Uani 1 1 d . . .
C16 C 0.9434(10) 0.2017(10) -0.0426(8) 0.065(2) Uani 1 1 d . . .
H16A H 1.0162 0.1342 0.0030 0.078 Uiso 1 1 calc R . .
H16B H 0.9183 0.2993 -0.0175 0.078 Uiso 1 1 calc R . .
H16C H 1.0020 0.2211 -0.1269 0.078 Uiso 1 1 calc R . .
C17 C 0.7762(10) 0.1239(8) -0.0210(7) 0.0532(18) Uani 1 1 d . . .
N1 N 0.3528(7) -0.0202(7) 0.3127(5) 0.0455(14) Uani 1 1 d . . .
Cu1 Cu 0.45548(11) 0.00484(11) 0.11720(7) 0.0456(3) Uani 1 1 d . . .
O1 O 0.5665(7) -0.2095(6) 0.1368(5) 0.0639(14) Uani 1 1 d . . .
O2 O 0.6338(7) -0.2183(6) -0.0554(4) 0.0606(14) Uani 1 1 d . . .
O3 O 0.6826(7) 0.0912(7) 0.0844(5) 0.0656(15) Uani 1 1 d . . .
O4 O 0.7561(6) 0.0831(6) -0.1101(4) 0.0589(14) Uani 1 1 d . . .

loop_
_atom_site_aniso_label
_atom_site_aniso_U_11
_atom_site_aniso_U_22
_atom_site_aniso_U_33
_atom_site_aniso_U_23
_atom_site_aniso_U_13
_atom_site_aniso_U_12
C1 0.072(5) 0.065(5) 0.040(4) -0.007(4) -0.021(4) -0.002(4)
C2 0.043(4) 0.058(5) 0.040(4) -0.010(3) -0.004(3) 0.007(3)
C3 0.062(5) 0.063(5) 0.050(4) 0.001(4) -0.014(4) -0.004(4)
C4 0.080(6) 0.083(7) 0.050(5) 0.002(5) -0.004(4) -0.023(5)
C5 0.080(6) 0.089(7) 0.046(5) -0.002(5) -0.008(4) -0.013(5)
C6 0.072(6) 0.079(6) 0.046(4) -0.014(4) -0.012(4) 0.001(5)
C7 0.044(4) 0.063(5) 0.046(4) -0.013(4) -0.017(3) 0.008(4)
C8 0.045(4) 0.052(4) 0.051(4) -0.021(3) -0.024(3) 0.013(3)
C9 0.063(5) 0.083(7) 0.055(5) -0.029(5) -0.019(4) 0.002(5)
C10 0.078(6) 0.081(7) 0.082(6) -0.039(5) -0.035(5) -0.005(5)
C11 0.078(6) 0.065(5) 0.081(6) -0.030(5) -0.024(5) -0.017(5)
C12 0.058(5) 0.079(6) 0.053(5) -0.012(4) -0.015(4) -0.007(4)
C13 0.049(4) 0.049(4) 0.047(4) -0.013(4) -0.018(3) -0.002(3)
C14 0.100(8) 0.047(5) 0.086(6) -0.002(4) -0.029(6) 0.011(5)
C15 0.039(4) 0.055(5) 0.057(5) -0.008(4) -0.009(3) 0.002(3)
C16 0.047(5) 0.079(6) 0.072(5) -0.012(4) -0.020(4) -0.013(4)
C17 0.056(5) 0.044(4) 0.061(5) -0.008(4) -0.021(4) -0.005(3)
N1 0.049(3) 0.049(4) 0.039(3) -0.015(3) -0.008(3) 0.000(3)
Cu1 0.0485(5) 0.0539(6) 0.0345(5) -0.0095(4) -0.0112(3) -0.0028(4)
O1 0.069(4) 0.066(4) 0.051(3) -0.012(3) -0.013(3) 0.009(3)
O2 0.072(4) 0.057(3) 0.048(3) -0.011(3) -0.013(3) 0.007(3)
O3 0.055(3) 0.098(4) 0.055(3) -0.030(3) -0.016(3) -0.018(3)
O4 0.054(3) 0.084(4) 0.042(3) -0.010(3) -0.015(2) -0.018(3)

loop_
_atom_type_symbol
_atom_type_description
_atom_type_scat_dispersion_real
_atom_type_scat_dispersion_imag
_atom_type_scat_source
C C 0.0033 0.0016 'International Tables Vol C Tables 4.2.6.8 and 6.1.1.4'
H H 0.0000 0.0000 'International Tables Vol C Tables 4.2.6.8 and 6.1.1.4'
N N 0.0061 0.0033 'International Tables Vol C Tables 4.2.6.8 and 6.1.1.4'
Cu Cu 0.3201 1.2651 'International Tables Vol C Tables 4.2.6.8 and 6.1.1.4'
O O 0.0106 0.0060 'International Tables Vol C Tables 4.2.6.8 and 6.1.1.4'

loop_
_geom_angle_atom_site_label_1
_geom_angle_atom_site_label_2
_geom_angle_atom_site_label_3
_geom_angle
_geom_angle_site_symmetry_1
_geom_angle_site_symmetry_3
N1 C1 C2 125.6(7) . .
N1 C1 H1 117.2 . .
C2 C1 H1 117.2 . .
C7 C2 C1 119.1(7) . .
C7 C2 C3 120.4(7) . .
C1 C2 C3 120.5(7) . .
C4 C3 C2 119.0(8) . .
C4 C3 H3 120.5 . .
C2 C3 H3 120.5 . .
C3 C4 C5 121.0(9) . .
C3 C4 H4 119.5 . .
C5 C4 H4 119.5 . .
C6 C5 C4 120.2(8) . .
C6 C5 H5 119.9 . .
C4 C5 H5 119.9 . .
C5 C6 C7 121.5(8) . .
C5 C6 H6 119.2 . .
C7 C6 H6 119.2 . .
C2 C7 C6 117.8(8) . .
C2 C7 C8 117.6(6) . .
C6 C7 C8 124.7(7) . .
C9 C8 C13 118.6(7) . .
C9 C8 C7 123.0(7) . .
C13 C8 C7 118.4(6) . .
C10 C9 C8 120.0(8) . .
C10 C9 H9 120.0 . .
C8 C9 H9 120.0 . .
C9 C10 C11 121.4(8) . .
C9 C10 H10 119.3 . .
C11 C10 H10 119.3 . .
C10 C11 C12 119.0(8) . .
C10 C11 H11 120.5 . .
C12 C11 H11 120.5 . .
C13 C12 C11 120.4(8) . .
C13 C12 H12 119.8 . .
C11 C12 H12 119.8 . .
C12 C13 N1 117.1(7) . .
C12 C13 C8 120.6(7) . .
N1 C13 C8 122.3(7) . .
C15 C14 H14A 109.5 . .
C15 C14 H14B 109.5 . .
H14A C14 H14B 109.5 . .
C15 C14 H14C 109.5 . .
H14A C14 H14C 109.5 . .
H14B C14 H14C 109.5 . .
O1 C15 O2 125.8(7) . .
O1 C15 C14 118.3(7) . .
O2 C15 C14 115.9(7) . .
C17 C16 H16A 109.5 . .
C17 C16 H16B 109.5 . .
H16A C16 H16B 109.5 . .
C17 C16 H16C 109.5 . .
H16A C16 H16C 109.5 . .
H16B C16 H16C 109.5 . .
O3 C17 O4 126.3(7) . .
O3 C17 C16 118.0(7) . .
O4 C17 C16 115.1(7) . .
C1 N1 C13 117.0(6) . .
C1 N1 Cu1 112.7(4) . .
C13 N1 Cu1 130.1(5) . .
O3 Cu1 O2 88.0(2) . 2_655
O3 Cu1 O1 89.7(2) . .
O2 Cu1 O1 165.93(19) 2_655 .
O3 Cu1 O4 166.65(19) . 2_655
O2 Cu1 O4 90.3(2) 2_655 2_655
O1 Cu1 O4 88.7(2) . 2_655
O3 Cu1 N1 103.1(2) . .
O2 Cu1 N1 101.4(2) 2_655 .
O1 Cu1 N1 92.7(2) . .
O4 Cu1 N1 90.2(2) 2_655 .
O3 Cu1 Cu1 86.00(15) . 2_655
O2 Cu1 Cu1 82.96(15) 2_655 2_655
O1 Cu1 Cu1 83.04(15) . 2_655
O4 Cu1 Cu1 80.65(14) 2_655 2_655
N1 Cu1 Cu1 169.97(16) . 2_655
C15 O1 Cu1 123.8(5) . .
C15 O2 Cu1 124.3(5) . 2_655
C17 O3 Cu1 120.2(5) . .
C17 O4 Cu1 125.6(5) . 2_655

loop_
_geom_bond_atom_site_label_1
_geom_bond_atom_site_label_2
_geom_bond_distance
_geom_bond_site_symmetry_2
C1 N1 1.313(9) .
C1 C2 1.414(10) .
C1 H1 0.9300 .
C2 C7 1.393(10) .
C2 C3 1.414(11) .
C3 C4 1.366(11) .
C3 H3 0.9300 .
C4 C5 1.369(13) .
C4 H4 0.9300 .
C5 C6 1.361(12) .
C5 H5 0.9300 .
C6 C7 1.394(10) .
C6 H6 0.9300 .
C7 C8 1.460(11) .
C8 C9 1.404(10) .
C8 C13 1.412(10) .
C9 C10 1.365(12) .
C9 H9 0.9300 .
C10 C11 1.391(12) .
C10 H10 0.9300 .
C11 C12 1.398(11) .
C11 H11 0.9300 .
C12 C13 1.367(10) .
C12 H12 0.9300 .
C13 N1 1.408(8) .
C14 C15 1.520(10) .
C14 H14A 0.9600 .
C14 H14B 0.9600 .
C14 H14C 0.9600 .
C15 O1 1.236(9) .
C15 O2 1.243(9) .
C16 C17 1.510(10) .
C16 H16A 0.9600 .
C16 H16B 0.9600 .
C16 H16C 0.9600 .
C17 O3 1.248(9) .
C17 O4 1.251(9) .
N1 Cu1 2.195(5) .
Cu1 O3 1.961(5) .
Cu1 O2 1.970(5) 2_655
Cu1 O1 1.980(5) .
Cu1 O4 1.981(5) 2_655
Cu1 Cu1 2.6884(16) 2_655
O2 Cu1 1.970(5) 2_655
O4 Cu1 1.980(5) 2_655

loop_
_geom_torsion_atom_site_label_1
_geom_torsion_atom_site_label_2
_geom_torsion_atom_site_label_3
_geom_torsion_atom_site_label_4
_geom_torsion
_geom_torsion_site_symmetry_1
_geom_torsion_site_symmetry_2
_geom_torsion_site_symmetry_3
_geom_torsion_site_symmetry_4
N1 C1 C2 C7 -0.4(12) . . . .
N1 C1 C2 C3 179.9(7) . . . .
C7 C2 C3 C4 2.4(11) . . . .
C1 C2 C3 C4 -177.9(7) . . . .
C2 C3 C4 C5 -1.3(13) . . . .
C3 C4 C5 C6 -0.9(15) . . . .
C4 C5 C6 C7 2.1(14) . . . .
C1 C2 C7 C6 179.0(6) . . . .
C3 C2 C7 C6 -1.3(11) . . . .
C1 C2 C7 C8 -1.7(10) . . . .
C3 C2 C7 C8 178.0(6) . . . .
C5 C6 C7 C2 -1.0(12) . . . .
C5 C6 C7 C8 179.8(8) . . . .
C2 C7 C8 C9 -178.3(6) . . . .
C6 C7 C8 C9 1.0(11) . . . .
C2 C7 C8 C13 3.4(9) . . . .
C6 C7 C8 C13 -177.3(7) . . . .
C13 C8 C9 C10 -1.8(11) . . . .
C7 C8 C9 C10 179.9(7) . . . .
C8 C9 C10 C11 4.0(13) . . . .
C9 C10 C11 C12 -3.9(14) . . . .
C10 C11 C12 C13 1.6(13) . . . .
C11 C12 C13 N1 -178.3(7) . . . .
C11 C12 C13 C8 0.6(12) . . . .
C9 C8 C13 C12 -0.5(11) . . . .
C7 C8 C13 C12 177.9(7) . . . .
C9 C8 C13 N1 178.3(6) . . . .
C7 C8 C13 N1 -3.3(10) . . . .
C2 C1 N1 C13 0.6(11) . . . .
C2 C1 N1 Cu1 -175.4(6) . . . .
C12 C13 N1 C1 -179.8(7) . . . .
C8 C13 N1 C1 1.3(10) . . . .
C12 C13 N1 Cu1 -4.7(10) . . . .
C8 C13 N1 Cu1 176.5(5) . . . .
C1 N1 Cu1 O3 -138.9(5) . . . .
C13 N1 Cu1 O3 45.8(6) . . . .
C1 N1 Cu1 O2 130.5(5) . . . 2_655
C13 N1 Cu1 O2 -44.8(6) . . . 2_655
C1 N1 Cu1 O1 -48.6(5) . . . .
C13 N1 Cu1 O1 136.1(6) . . . .
C1 N1 Cu1 O4 40.1(5) . . . 2_655
C13 N1 Cu1 O4 -135.2(6) . . . 2_655
C1 N1 Cu1 Cu1 15.7(13) . . . 2_655
C13 N1 Cu1 Cu1 -159.6(7) . . . 2_655
O2 C15 O1 Cu1 4.3(11) . . . .
C14 C15 O1 Cu1 -175.7(5) . . . .
O3 Cu1 O1 C15 -89.2(6) . . . .
O2 Cu1 O1 C15 -8.7(13) 2_655 . . .
O4 Cu1 O1 C15 77.5(6) 2_655 . . .
N1 Cu1 O1 C15 167.7(6) . . . .
Cu1 Cu1 O1 C15 -3.2(6) 2_655 . . .
O1 C15 O2 Cu1 -2.4(11) . . . 2_655
C14 C15 O2 Cu1 177.6(5) . . . 2_655
O4 C17 O3 Cu1 -13.4(11) . . . .
C16 C17 O3 Cu1 175.3(5) . . . .
O2 Cu1 O3 C17 -77.1(6) 2_655 . . .
O1 Cu1 O3 C17 89.0(6) . . . .
O4 Cu1 O3 C17 6.0(14) 2_655 . . .
N1 Cu1 O3 C17 -178.3(6) . . . .
Cu1 Cu1 O3 C17 6.0(6) 2_655 . . .
O3 C17 O4 Cu1 14.0(12) . . . 2_655
C16 C17 O4 Cu1 -174.4(5) . . . 2_655
